data_7017747
loop_
_publ_author_name
'Caballero, Ana B.'
'Rodr\'iguez-Di\'eguez, Antonio'
'Vidal, Isaac'
'Dobado, Jos\'e A'
'Castillo, Oscar'
'Lezama, Luis'
'Salas, Juan M.'

_publ_section_title
;
 Insights on the binding ability of a new adenine analog:
 7-amine-1,2,4-triazolo[1,5-a]pyrimidine. Synthesis and magnetic study of
 the first copper(ii) complexes.
;
_journal_issue 6
_journal_name_full 'Dalton transactions (Cambridge, England : 2003)'
_journal_page_first 1755
_journal_page_last 1764
_journal_paper_doi 10.1039/c1dt11385b
_journal_volume 41
_journal_year 2012
_chemical_compound_source 'synthesis as described'
_chemical_formula_moiety 'C12 H10 Cu N10 O4, 3(H2 O)'
_chemical_formula_structural 'C12 H10 Cu N10 O4, 3(H2 O)'
_chemical_formula_sum 'C12 H16 Cu N10 O7'
_chemical_formula_weight 475.89
_chemical_name_systematic
;
?
;
_space_group_IT_number 15
_symmetry_cell_setting monoclinic
_symmetry_Int_Tables_number 15
_symmetry_space_group_name_Hall '-C 2yc'
_symmetry_space_group_name_H-M 'C 1 2/c 1'
_atom_sites_solution_hydrogens geom
_atom_sites_solution_primary direct
_atom_sites_solution_secondary difmap
_audit_creation_method SHELXL-97
_cell_angle_alpha 90.00
_cell_angle_beta 116.800(5)
_cell_angle_gamma 90.00
_cell_formula_units_Z 8
_cell_length_a 25.0574(10)
_cell_length_b 6.8244(3)
_cell_length_c 24.2133(9)
_cell_measurement_reflns_used 12462
_cell_measurement_temperature 293(2)
_cell_measurement_theta_max 27.97
_cell_measurement_theta_min 3.12
_cell_volume 3695.8(3)
_computing_cell_refinement 'CrysAlis CCD (Oxford Diffraction, 2003)'
_computing_data_collection 'CrysAlis CCD (Oxford Diffraction, 2003)'
_computing_data_reduction 'CrysAlis RED (Oxford Diffraction, 2003)'
_computing_molecular_graphics 'Ortep-3 (Farrugia, 1997)'
_computing_publication_material 'WinGX (Farrugia, 1999)'
_computing_structure_refinement 'SHELXL-97 (Sheldrick, 1997)'
_computing_structure_solution 'Sir92 (Altamore et al., 1993)'
_diffrn_ambient_temperature 293(2)
_diffrn_measured_fraction_theta_full 0.999
_diffrn_measured_fraction_theta_max 0.999
_diffrn_measurement_device_type Xcalibur
_diffrn_measurement_method \w
_diffrn_radiation_monochromator graphite
_diffrn_radiation_source 'fine-focus sealed tube'
_diffrn_radiation_type MoK\a
_diffrn_radiation_wavelength 0.71069
_diffrn_reflns_av_R_equivalents 0.0287
_diffrn_reflns_av_sigmaI/netI 0.0498
_diffrn_reflns_limit_h_max 32
_diffrn_reflns_limit_h_min -31
_diffrn_reflns_limit_k_max 9
_diffrn_reflns_limit_k_min -4
_diffrn_reflns_limit_l_max 31
_diffrn_reflns_limit_l_min -31
_diffrn_reflns_number 11544
_diffrn_reflns_theta_full 27.97
_diffrn_reflns_theta_max 27.97
_diffrn_reflns_theta_min 3.12
_diffrn_standards_decay_% 0
_diffrn_standards_interval_count 0
_diffrn_standards_interval_time 0
_diffrn_standards_number 0
_exptl_absorpt_coefficient_mu 1.245
_exptl_absorpt_correction_T_max 0.884
_exptl_absorpt_correction_T_min 0.706
_exptl_absorpt_correction_type analytical
_exptl_absorpt_process_details
;
CrysAlis RED, Oxford Diffraction Ltd.,
Version 1.170.32 (release 06.06.2003 CrysAlis170 VC++)
(compiled Jun 6 2003,13:53:32)
Analytical numeric absorption correction using a multifaceted crystal
model based on expressions derived by R.C. Clark & J.S. Reid.
;
_exptl_crystal_colour green
_exptl_crystal_density_diffrn 1.711
_exptl_crystal_density_method 'not measured'
_exptl_crystal_description prismatic
_exptl_crystal_F_000 1944
_exptl_crystal_size_max 0.4852
_exptl_crystal_size_mid 0.1846
_exptl_crystal_size_min 0.1077
_refine_diff_density_max 0.635
_refine_diff_density_min -0.433
_refine_diff_density_rms 0.103
_refine_ls_extinction_method none
_refine_ls_goodness_of_fit_ref 1.002
_refine_ls_hydrogen_treatment constr
_refine_ls_matrix_type full
_refine_ls_number_parameters 271
_refine_ls_number_reflns 4436
_refine_ls_number_restraints 0
_refine_ls_restrained_S_all 1.002
_refine_ls_R_factor_all 0.0608
_refine_ls_R_factor_gt 0.0394
_refine_ls_shift/su_max 0.001
_refine_ls_shift/su_mean 0.000
_refine_ls_structure_factor_coef Fsqd
_refine_ls_weighting_details 'calc w=1/[\s^2^(Fo^2^)+(0.0662P)^2^] where P=(Fo^2^+2Fc^2^)/3'
_refine_ls_weighting_scheme calc
_refine_ls_wR_factor_gt 0.1083
_refine_ls_wR_factor_ref 0.1131
_reflns_number_gt 3064
_reflns_number_total 4436
_reflns_threshold_expression >2sigma(I)
_cod_data_source_file c1dt11385b.txt
_cod_data_source_block Compound4
_cod_original_sg_symbol_H-M 'C 2/c'
_cod_database_code 7017747

loop_
_symmetry_equiv_pos_as_xyz
'x, y, z'
'-x, y, -z+1/2'
'x+1/2, y+1/2, z'
'-x+1/2, y+1/2, -z+1/2'
'-x, -y, -z'
'x, -y, z-1/2'
'-x+1/2, -y+1/2, -z'
'x+1/2, -y+1/2, z-1/2'

loop_
_atom_site_label
_atom_site_type_symbol
_atom_site_fract_x
_atom_site_fract_y
_atom_site_fract_z
_atom_site_U_iso_or_equiv
_atom_site_adp_type
_atom_site_occupancy
_atom_site_symmetry_multiplicity
_atom_site_calc_flag
_atom_site_refinement_flags
Cu1 Cu 0.184080(14) 0.32646(5) 0.659142(14) 0.02303(12) Uani 1 1 d .
C1 C 0.23724(14) 0.4513(5) 0.77892(12) 0.0316(7) Uani 1 1 d .
C2 C 0.17976(15) 0.3474(5) 0.76898(14) 0.0393(8) Uani 1 1 d .
O1 O 0.24823(9) 0.4473(4) 0.73257(9) 0.0395(6) Uani 1 1 d .
O2 O 0.26829(11) 0.5317(3) 0.82884(9) 0.0433(6) Uani 1 1 d .
O3 O 0.16660(13) 0.3346(5) 0.81184(12) 0.0793(11) Uani 1 1 d .
O4 O 0.14864(9) 0.2820(4) 0.71464(9) 0.0379(6) Uani 1 1 d .
N1A N 0.28414(10) 0.4165(4) 0.56512(10) 0.0250(5) Uani 1 1 d .
C2A C 0.27386(12) 0.3798(4) 0.61244(12) 0.0263(6) Uani 1 1 d .
H2A H 0.3025 0.3205 0.6481 0.032 Uiso 1 1 calc R
N3A N 0.21950(10) 0.4321(4) 0.60705(10) 0.0238(5) Uani 1 1 d .
C3A C 0.19214(12) 0.5133(4) 0.55067(11) 0.0202(6) Uani 1 1 d .
N4A N 0.13843(10) 0.5937(4) 0.52269(10) 0.0258(5) Uani 1 1 d .
C5A C 0.12341(13) 0.6498(4) 0.46454(13) 0.0289(6) Uani 1 1 d .
H5A H 0.0858 0.7057 0.4423 0.035 Uiso 1 1 calc R
C6A C 0.15883(13) 0.6318(4) 0.43473(12) 0.0273(7) Uani 1 1 d .
H6A H 0.1442 0.6702 0.3936 0.033 Uiso 1 1 calc R
C7A C 0.21595(12) 0.5569(4) 0.46570(12) 0.0224(6) Uani 1 1 d .
N7A N 0.25609(10) 0.5392(4) 0.44444(10) 0.0267(5) Uani 1 1 d .
H72A H 0.2909 0.4918 0.4678 0.032 Uiso 1 1 calc R
H71A H 0.2473 0.5751 0.4073 0.032 Uiso 1 1 calc R
N8A N 0.23079(9) 0.4992(3) 0.52454(9) 0.0199(5) Uani 1 1 d .
N1B N 0.00523(11) 0.2865(4) 0.54066(11) 0.0306(6) Uani 1 1 d .
C2B C 0.05470(13) 0.2958(5) 0.59241(13) 0.0289(7) Uani 1 1 d .
H2B H 0.0546 0.3302 0.6295 0.035 Uiso 1 1 calc R
N3B N 0.10589(10) 0.2532(4) 0.58939(10) 0.0240(5) Uani 1 1 d .
C3B C 0.08790(12) 0.2098(4) 0.52956(12) 0.0218(6) Uani 1 1 d .
N4B N 0.11930(10) 0.1542(4) 0.50042(10) 0.0266(5) Uani 1 1 d .
C5B C 0.08637(14) 0.1337(5) 0.43915(13) 0.0310(7) Uani 1 1 d .
H5B H 0.1068 0.1004 0.4166 0.037 Uiso 1 1 calc R
C6B C 0.02554(13) 0.1568(5) 0.40631(13) 0.0315(7) Uani 1 1 d .
H6B H 0.0066 0.1393 0.3636 0.038 Uiso 1 1 calc R
C7B C -0.00746(12) 0.2071(4) 0.43790(12) 0.0257(6) Uani 1 1 d .
N7B N -0.06568(11) 0.2320(4) 0.41484(11) 0.0348(6) Uani 1 1 d .
H72B H -0.0813 0.2630 0.4388 0.042 Uiso 1 1 calc R
H71B H -0.0881 0.2171 0.3758 0.042 Uiso 1 1 calc R
N8B N 0.02695(10) 0.2316(3) 0.49997(10) 0.0229(5) Uani 1 1 d .
O1W O 0.12748(14) 0.8347(5) 0.71639(13) 0.0810(10) Uani 1 1 d .
O3W O 0.0610(4) 0.3331(14) 0.2765(4) 0.262(4) Uani 1 1 d .
O2W O 0.4365(2) 0.5895(11) 0.7200(3) 0.192(3) Uani 1 1 d .

loop_
_atom_site_aniso_label
_atom_site_aniso_U_11
_atom_site_aniso_U_22
_atom_site_aniso_U_33
_atom_site_aniso_U_23
_atom_site_aniso_U_13
_atom_site_aniso_U_12
Cu1 0.02231(18) 0.0355(2) 0.01259(16) -0.00105(15) 0.00901(13) -0.00361(16)
C1 0.0404(17) 0.0352(18) 0.0193(14) -0.0019(13) 0.0135(13) -0.0043(15)
C2 0.0431(18) 0.059(2) 0.0222(14) -0.0068(15) 0.0203(14) -0.0083(18)
O1 0.0400(12) 0.0626(16) 0.0187(10) -0.0097(10) 0.0158(9) -0.0210(12)
O2 0.0596(15) 0.0512(15) 0.0189(10) -0.0110(10) 0.0177(10) -0.0212(13)
O3 0.075(2) 0.149(3) 0.0321(13) -0.0270(17) 0.0397(14) -0.049(2)
O4 0.0296(11) 0.0690(17) 0.0176(10) -0.0055(10) 0.0129(9) -0.0133(11)
N1A 0.0202(11) 0.0331(14) 0.0222(12) 0.0029(10) 0.0099(9) 0.0014(11)
C2A 0.0223(14) 0.0355(17) 0.0191(13) 0.0040(12) 0.0076(11) 0.0002(13)
N3A 0.0234(11) 0.0337(14) 0.0155(10) 0.0005(10) 0.0099(9) -0.0035(11)
C3A 0.0244(13) 0.0223(15) 0.0177(12) -0.0031(11) 0.0128(11) -0.0043(12)
N4A 0.0267(12) 0.0304(14) 0.0261(12) 0.0043(11) 0.0170(10) 0.0043(11)
C5A 0.0254(14) 0.0342(17) 0.0265(14) 0.0074(13) 0.0112(12) 0.0040(14)
C6A 0.0289(14) 0.0356(18) 0.0178(13) 0.0054(12) 0.0108(11) 0.0036(13)
C7A 0.0295(14) 0.0217(15) 0.0192(13) -0.0027(11) 0.0138(11) -0.0048(12)
N7A 0.0300(13) 0.0351(14) 0.0201(11) 0.0019(10) 0.0158(10) 0.0001(11)
N8A 0.0215(11) 0.0234(12) 0.0173(11) -0.0013(9) 0.0110(9) -0.0008(10)
N1B 0.0232(12) 0.0481(17) 0.0246(12) -0.0019(11) 0.0143(10) -0.0012(12)
C2B 0.0252(14) 0.0427(19) 0.0211(14) -0.0019(13) 0.0126(12) -0.0028(14)
N3B 0.0222(12) 0.0318(13) 0.0186(11) -0.0007(10) 0.0098(10) -0.0019(11)
C3B 0.0205(13) 0.0213(15) 0.0224(13) 0.0027(11) 0.0084(11) -0.0005(11)
N4B 0.0234(11) 0.0332(14) 0.0240(12) -0.0046(11) 0.0113(10) 0.0005(11)
C5B 0.0333(16) 0.0369(19) 0.0264(15) -0.0052(13) 0.0165(13) 0.0033(14)
C6B 0.0314(15) 0.0390(18) 0.0208(14) -0.0051(13) 0.0090(12) -0.0003(15)
C7B 0.0237(14) 0.0264(17) 0.0207(13) 0.0003(12) 0.0046(11) -0.0016(12)
N7B 0.0230(13) 0.0523(17) 0.0235(13) -0.0057(12) 0.0055(10) 0.0002(12)
N8B 0.0208(11) 0.0287(13) 0.0195(11) -0.0018(10) 0.0095(9) -0.0011(10)
O1W 0.0627(19) 0.124(3) 0.0422(16) -0.0002(17) 0.0109(14) -0.032(2)
O3W 0.243(9) 0.305(10) 0.323(11) -0.103(8) 0.202(9) -0.051(7)
O2W 0.124(4) 0.231(7) 0.212(6) 0.010(6) 0.068(5) 0.056(5)

loop_
_atom_type_symbol
_atom_type_description
_atom_type_scat_dispersion_real
_atom_type_scat_dispersion_imag
_atom_type_scat_source
C C 0.0033 0.0016 'International Tables Vol C Tables 4.2.6.8 and 6.1.1.4'
H H 0.0000 0.0000 'International Tables Vol C Tables 4.2.6.8 and 6.1.1.4'
N N 0.0061 0.0033 'International Tables Vol C Tables 4.2.6.8 and 6.1.1.4'
O O 0.0106 0.0060 'International Tables Vol C Tables 4.2.6.8 and 6.1.1.4'
Cu Cu 0.3201 1.2651 'International Tables Vol C Tables 4.2.6.8 and 6.1.1.4'

loop_
_geom_angle_atom_site_label_1
_geom_angle_atom_site_label_2
_geom_angle_atom_site_label_3
_geom_angle
_geom_angle_site_symmetry_3
O4 Cu1 O1 83.22(8) .
O4 Cu1 N3A 167.57(10) .
O1 Cu1 N3A 90.28(9) .
O4 Cu1 N3B 88.03(9) .
O1 Cu1 N3B 165.03(10) .
N3A Cu1 N3B 95.94(9) .
O4 Cu1 O2 98.61(9) 4_546
O1 Cu1 O2 94.99(10) 4_546
N3A Cu1 O2 92.47(9) 4_546
N3B Cu1 O2 98.32(10) 4_546
O2 C1 O1 125.7(3) .
O2 C1 C2 119.7(3) .
O1 C1 C2 114.6(2) .
O3 C2 O4 125.3(3) .
O3 C2 C1 119.7(3) .
O4 C2 C1 115.0(2) .
C1 O1 Cu1 113.21(19) .
C1 O2 Cu1 125.3(2) 4_556
C2 O4 Cu1 113.82(19) .
C2A N1A N8A 101.1(2) .
N1A C2A N3A 116.8(2) .
C3A N3A C2A 103.7(2) .
C3A N3A Cu1 129.05(18) .
C2A N3A Cu1 124.27(19) .
N4A C3A N3A 128.9(2) .
N4A C3A N8A 123.9(2) .
N3A C3A N8A 107.2(2) .
C3A N4A C5A 113.3(2) .
N4A C5A C6A 125.7(3) .
C5A C6A C7A 120.2(2) .
N7A C7A N8A 118.9(2) .
N7A C7A C6A 127.2(2) .
N8A C7A C6A 113.8(2) .
C7A N8A N1A 126.0(2) .
C7A N8A C3A 123.0(2) .
N1A N8A C3A 111.0(2) .
C2B N1B N8B 100.9(2) .
N1B C2B N3B 116.8(2) .
C3B N3B C2B 104.0(2) .
C3B N3B Cu1 134.03(18) .
C2B N3B Cu1 119.77(18) .
N4B C3B N3B 130.2(2) .
N4B C3B N8B 122.7(2) .
N3B C3B N8B 107.0(2) .
C3B N4B C5B 113.7(2) .
N4B C5B C6B 126.7(3) .
C5B C6B C7B 119.1(3) .
N7B C7B N8B 118.7(3) .
N7B C7B C6B 127.9(3) .
N8B C7B C6B 113.4(2) .
C7B N8B C3B 124.3(2) .
C7B N8B N1B 124.4(2) .
C3B N8B N1B 111.2(2) .

loop_
_geom_bond_atom_site_label_1
_geom_bond_atom_site_label_2
_geom_bond_distance
_geom_bond_site_symmetry_2
Cu1 O4 1.9397(19) .
Cu1 O1 1.962(2) .
Cu1 N3A 1.977(2) .
Cu1 N3B 1.989(2) .
Cu1 O2 2.289(2) 4_546
C1 O2 1.233(3) .
C1 O1 1.271(3) .
C1 C2 1.524(4) .
C2 O3 1.225(4) .
C2 O4 1.270(4) .
O2 Cu1 2.289(2) 4_556
N1A C2A 1.307(3) .
N1A N8A 1.373(3) .
C2A N3A 1.356(3) .
N3A C3A 1.340(3) .
C3A N4A 1.323(3) .
C3A N8A 1.378(3) .
N4A C5A 1.339(3) .
C5A C6A 1.379(4) .
C6A C7A 1.380(4) .
C7A N7A 1.326(3) .
C7A N8A 1.358(3) .
N1B C2B 1.308(4) .
N1B N8B 1.375(3) .
C2B N3B 1.349(3) .
N3B C3B 1.342(3) .
C3B N4B 1.327(3) .
C3B N8B 1.372(3) .
N4B C5B 1.341(4) .
C5B C6B 1.374(4) .
C6B C7B 1.399(4) .
C7B N7B 1.317(4) .
C7B N8B 1.364(3) .
